data_8100952
loop_
_publ_author_name
'Tarafder, M.T.H.'
'Yamin, Bohari M.'
'Fun, H.-K.'

_publ_section_title
;
Crystal structure of S-methyl \b-N-(methylacetyl)methylenedithiocarbazate, 
C~6~H~10~N~2~OS~2~
;
_journal_issue 2
_journal_name_full 'Zeitschrift f\"ur Kristallographie - New Crystal Structures'
_journal_page_first 283
_journal_page_last 284
_journal_volume 216
_journal_year 2001
_chemical_formula_sum 'C6 H10 N2 O S2'
_chemical_formula_weight 190.28
_space_group_IT_number 14
_symmetry_cell_setting monoclinic
_symmetry_space_group_name_Hall '-P 2yn'
_symmetry_space_group_name_H-M 'P 1 21/n 1'
_cell_angle_alpha 90.00
_cell_angle_beta 97.263(1)
_cell_angle_gamma 90.00
_cell_formula_units_Z 4
_cell_length_a 4.2699(1)
_cell_length_b 13.7544(2)
_cell_length_c 15.8280(4)
_cell_measurement_temperature 293(2)
_cell_volume 922.12(3)
_diffrn_ambient_temperature 293(2)
_exptl_crystal_density_diffrn 1.371
_cod_depositor_comments
;
The following automatic conversions were performed:
'_symmetry_cell_setting' value 'Monoclinic' changed to 'monoclinic'
according to '/home/saulius/struct/CIF-dictionaries/cif_core.dic'
dictionary named 'cif_core.dic' version 2.4.1 from 2010-06-29.

Automatic conversion script
Id: cif_fix_enum 1527 2010-12-29 10:47:43Z saulius 
;
_cod_original_sg_symbol_H-M 'P 21/n'
_cod_database_code 8100952

loop_
_symmetry_equiv_pos_as_xyz
'x, y, z'
'-x+1/2, y+1/2, -z+1/2'
'-x, -y, -z'
'x-1/2, -y-1/2, z-1/2'

loop_
_atom_site_label
_atom_site_type_symbol
_atom_site_fract_x
_atom_site_fract_y
_atom_site_fract_z
_atom_site_U_iso_or_equiv
_atom_site_adp_type
_atom_site_occupancy
_atom_site_symmetry_multiplicity
_atom_site_calc_flag
_atom_site_refinement_flags
_atom_site_disorder_assembly
_atom_site_disorder_group
S1 S 0.2298(2) 0.71857(7) 0.61082(6) 0.0469(3) Uani 1 4 d . . .
S2 S -0.1137(3) 0.85126(8) 0.47709(7) 0.0516(4) Uani 1 4 d . . .
O1 O 1.0091(9) 0.9836(2) 0.8403(2) 0.0791(11) Uani 1 4 d . . .
N1 N 0.4799(7) 0.8866(2) 0.68158(19) 0.0385(7) Uani 1 4 d . . .
N2 N 0.2712(7) 0.9071(2) 0.61065(19) 0.0399(8) Uani 1 4 d . . .
H2A H 0.2308 0.9663 0.5954 0.048 Uiso 1 4 calc R . .
C1 C 0.8753(12) 0.8171(3) 0.8186(3) 0.0598(12) Uani 1 4 d . . .
H1A H 1.0245 0.8073 0.8685 0.090 Uiso 1 4 calc R . .
H1B H 0.9458 0.7835 0.7713 0.090 Uiso 1 4 calc R . .
H1C H 0.6729 0.7923 0.8285 0.090 Uiso 1 4 calc R . .
C2 C 0.8482(9) 0.9238(3) 0.7990(2) 0.0450(9) Uani 1 4 d . . .
C3 C 0.6266(9) 0.9568(3) 0.7230(2) 0.0390(9) Uani 1 4 d . . .
C4 C 0.5959(10) 1.0620(3) 0.7040(3) 0.0537(11) Uani 1 4 d . . .
H4A H 0.4470 1.0715 0.6540 0.081 Uiso 1 4 calc R . .
H4B H 0.7975 1.0876 0.6945 0.081 Uiso 1 4 calc R . .
H4C H 0.5233 1.0950 0.7514 0.081 Uiso 1 4 calc R . .
C5 C 0.1297(9) 0.8318(3) 0.5651(2) 0.0380(9) Uani 1 4 d . . .
C6 C 0.0129(12) 0.6358(3) 0.5371(3) 0.0595(12) Uani 1 4 d . . .
H6A H 0.0515 0.5703 0.5564 0.089 Uiso 1 4 calc R . .
H6B H 0.0802 0.6434 0.4818 0.089 Uiso 1 4 calc R . .
H6C H -0.2087 0.6497 0.5336 0.089 Uiso 1 4 calc R . .

loop_
_atom_site_aniso_label
_atom_site_aniso_U_11
_atom_site_aniso_U_22
_atom_site_aniso_U_33
_atom_site_aniso_U_23
_atom_site_aniso_U_13
_atom_site_aniso_U_12
S1 0.0605(7) 0.0322(5) 0.0421(6) 0.0021(4) -0.0164(5) 0.0020(4)
S2 0.0640(8) 0.0393(6) 0.0437(6) 0.0035(4) -0.0242(5) -0.0005(5)
O1 0.102(3) 0.0482(19) 0.072(2) -0.0065(16) -0.0494(19) -0.0102(18)
N1 0.0429(19) 0.0340(17) 0.0350(18) -0.0011(13) -0.0091(14) 0.0021(14)
N2 0.0437(19) 0.0289(17) 0.0422(18) 0.0023(13) -0.0135(14) -0.0004(13)
C1 0.081(3) 0.050(3) 0.042(3) 0.0074(19) -0.018(2) -0.001(2)
C2 0.050(2) 0.042(2) 0.040(2) -0.0055(18) -0.0097(18) 0.0019(19)
C3 0.045(2) 0.032(2) 0.037(2) -0.0040(15) -0.0086(17) -0.0010(16)
C4 0.068(3) 0.031(2) 0.055(3) -0.0004(19) -0.019(2) -0.004(2)
C5 0.043(2) 0.033(2) 0.035(2) -0.0032(15) -0.0071(17) 0.0013(16)
C6 0.077(3) 0.033(2) 0.060(3) -0.0049(19) -0.022(2) -0.003(2)

loop_
_geom_bond_atom_site_label_1
_geom_bond_atom_site_label_2
_geom_bond_distance
_geom_bond_site_symmetry_2
_geom_bond_publ_flag
S1 C5 1.748(4) . ?
S1 C6 1.801(4) . ?
S2 C5 1.651(4) . ?
O1 C2 1.210(5) . ?
N1 C3 1.285(5) . ?
N1 N2 1.372(4) . ?
N2 C5 1.360(5) . ?
N2 H2A 0.8600 . ?
C1 C2 1.502(6) . ?
C1 H1A 0.9600 . ?
C1 H1B 0.9600 . ?
C1 H1C 0.9600 . ?
C2 C3 1.503(5) . ?
C3 C4 1.480(5) . ?
C4 H4A 0.9600 . ?
C4 H4B 0.9600 . ?
C4 H4C 0.9600 . ?
C6 H6A 0.9600 . ?
C6 H6B 0.9600 . ?
C6 H6C 0.9600 . ?

loop_
_cod_related_entry_id
_cod_related_entry_database
_cod_related_entry_code
1 ChemSpider 21183638
